data_7232778
loop_
_publ_author_name
'Cheng, Lin'
'Xue, Chong-Yu'
'Wang, Ying'
'Yang, Dan-Dan'
'Zhang, Ying-Xin'
'Gao, Yi-Xuan'
'Day, Gregory S.'

_publ_section_title
;
 Solvent-induced SC--SC transformation within the ZnII--triazole system: a
 promising MnO4&#x2212; selective luminescent probe
;
_journal_issue 22
_journal_name_full CrystEngComm
_journal_page_first 3390
_journal_paper_doi 10.1039/C9CE00312F
_journal_volume 21
_journal_year 2019
_chemical_formula_sum 'C24 H18 N10'
_chemical_formula_weight 446.48
_space_group_crystal_system monoclinic
_space_group_IT_number 14
_space_group_name_Hall '-P 2ybc'
_space_group_name_H-M_alt 'P 1 21/c 1'
_symmetry_space_group_name_Hall '-P 2ybc'
_symmetry_space_group_name_H-M 'P 1 21/c 1'
_atom_sites_solution_hydrogens geom
_audit_creation_method SHELXL-2014/7
_audit_update_record
;
2019-04-11 deposited with the CCDC.    2019-05-09 downloaded from the CCDC.
;
_cell_angle_alpha 90
_cell_angle_beta 116.312(3)
_cell_angle_gamma 90
_cell_formula_units_Z 8
_cell_length_a 14.917(3)
_cell_length_b 20.459(4)
_cell_length_c 15.642(3)
_cell_measurement_reflns_used 2370
_cell_measurement_temperature 173(2)
_cell_measurement_theta_max 27.14
_cell_measurement_theta_min 3.05
_cell_volume 4279.1(15)
_computing_cell_refinement 'Bruker SMART'
_computing_data_collection 'Bruker SMART'
_computing_data_reduction 'Bruker SAINT'
_computing_structure_refinement 'SHELXL-2014/7 (Sheldrick, 2014)'
_computing_structure_solution 'SHELXL-2014/7 (Sheldrick, 2014)'
_diffrn_ambient_temperature 173(2)
_diffrn_measured_fraction_theta_full 0.999
_diffrn_measured_fraction_theta_max 0.999
_diffrn_measurement_device_type 'CCD area detector'
_diffrn_measurement_method 'phi and omega scans'
_diffrn_radiation_type MoK\a
_diffrn_radiation_wavelength 0.71073
_diffrn_reflns_av_R_equivalents 0.0582
_diffrn_reflns_av_unetI/netI 0.0725
_diffrn_reflns_Laue_measured_fraction_full 0.999
_diffrn_reflns_Laue_measured_fraction_max 0.999
_diffrn_reflns_limit_h_max 17
_diffrn_reflns_limit_h_min -9
_diffrn_reflns_limit_k_max 24
_diffrn_reflns_limit_k_min -23
_diffrn_reflns_limit_l_max 13
_diffrn_reflns_limit_l_min -18
_diffrn_reflns_number 21750
_diffrn_reflns_point_group_measured_fraction_full 0.999
_diffrn_reflns_point_group_measured_fraction_max 0.999
_diffrn_reflns_theta_full 25.010
_diffrn_reflns_theta_max 25.010
_diffrn_reflns_theta_min 1.523
_diffrn_source 'fine-focus sealed tube'
_exptl_absorpt_coefficient_mu 0.090
_exptl_absorpt_correction_T_max 0.9892
_exptl_absorpt_correction_T_min 0.9751
_exptl_absorpt_correction_type multi-scan
_exptl_absorpt_process_details SADABS
_exptl_crystal_colour YELLOW
_exptl_crystal_density_diffrn 1.386
_exptl_crystal_density_meas ?
_exptl_crystal_density_method 'not measured'
_exptl_crystal_description BLOCK
_exptl_crystal_F_000 1856
_exptl_crystal_size_max 0.280
_exptl_crystal_size_mid 0.240
_exptl_crystal_size_min 0.120
_refine_diff_density_max 0.248
_refine_diff_density_min -0.245
_refine_diff_density_rms 0.054
_refine_ls_extinction_method none
_refine_ls_goodness_of_fit_ref 1.011
_refine_ls_hydrogen_treatment constr
_refine_ls_matrix_type full
_refine_ls_number_parameters 613
_refine_ls_number_reflns 7533
_refine_ls_number_restraints 0
_refine_ls_restrained_S_all 1.011
_refine_ls_R_factor_all 0.1053
_refine_ls_R_factor_gt 0.0548
_refine_ls_shift/su_max 0.000
_refine_ls_shift/su_mean 0.000
_refine_ls_structure_factor_coef Fsqd
_refine_ls_weighting_details 'w=1/[\s^2^(Fo^2^)+(0.0743P)^2^+0.0760P] where P=(Fo^2^+2Fc^2^)/3'
_refine_ls_weighting_scheme calc
_refine_ls_wR_factor_gt 0.1322
_refine_ls_wR_factor_ref 0.1613
_reflns_Friedel_coverage 0.000
_reflns_number_gt 4542
_reflns_number_total 7533
_reflns_threshold_expression 'I > 2\s(I)'
_cod_data_source_file c9ce00312f2.cif
_cod_data_source_block N121220A
_cod_depositor_comments
;
The following automatic conversions were performed:

'_exptl_absorpt_correction_type' value 'MULTI-SCAN' changed to
'multi-scan' according to
/home/data/users/saulius/crontab/automatic-downloads/rss-feeds/RSC/lib/dictionaries/cif_core.dic
dictionary named 'cif_core.dic' version 2.4.2 from 2011-04-26.

'_exptl_crystal_density_meas' value 'NONE' was changed to '?' - the
value is perceived as not measured.

Automatic conversion script
Id: cif_fix_values 4973 2017-02-22 13:04:09Z antanas 

 Adding full bibliography for 7232773--7232779.cif.
;
_cod_original_cell_volume 4278.9(14)
_cod_database_code 7232778
_shelx_shelxl_version_number 2014/7
_shelx_space_group_comment
;
The symmetry employed for this shelxl refinement is uniquely defined
by the following loop, which should always be used as a source of
symmetry information in preference to the above space-group names.
They are only intended as comments.
;
_shelx_estimated_absorpt_t_min 0.975
_shelx_estimated_absorpt_t_max 0.989

loop_
_space_group_symop_operation_xyz
'x, y, z'
'-x, y+1/2, -z+1/2'
'-x, -y, -z'
'x, -y-1/2, z-1/2'

loop_
_atom_site_label
_atom_site_type_symbol
_atom_site_fract_x
_atom_site_fract_y
_atom_site_fract_z
_atom_site_U_iso_or_equiv
_atom_site_adp_type
_atom_site_occupancy
_atom_site_site_symmetry_order
_atom_site_calc_flag
_atom_site_refinement_flags_posn
_atom_site_refinement_flags_adp
N1 N 0.93657(16) 0.25437(10) 0.58854(15) 0.0235(5) Uani 1 1 d . .
N2 N 1.15274(19) 0.03454(11) 0.56320(16) 0.0302(6) Uani 1 1 d . .
N3 N 1.1626(2) 0.02168(14) 0.48270(19) 0.0544(9) Uani 1 1 d . .
N4 N 1.2552(2) -0.04908(13) 0.5991(2) 0.0547(8) Uani 1 1 d . .
N5 N 0.71999(16) 0.25495(10) 0.80597(15) 0.0227(5) Uani 1 1 d . .
N6 N 0.64134(17) 0.21389(11) 0.78615(15) 0.0268(6) Uani 1 1 d . .
N7 N 0.66495(18) 0.28109(11) 0.91077(16) 0.0300(6) Uani 1 1 d . .
N8 N 0.90838(19) 0.47115(11) 0.35675(16) 0.0314(6) Uani 1 1 d . .
N9 N 0.9627(2) 0.47231(12) 0.30596(18) 0.0418(7) Uani 1 1 d . .
N10 N 0.8639(2) 0.56219(12) 0.27398(17) 0.0423(7) Uani 1 1 d . .
N11 N 0.42962(16) 0.25469(10) 0.57662(14) 0.0212(5) Uani 1 1 d . .
N12 N 0.44100(18) 0.03435(10) 0.36354(15) 0.0257(6) Uani 1 1 d . .
N13 N 0.38707(19) -0.02106(12) 0.35503(17) 0.0353(6) Uani 1 1 d . .
N14 N 0.4790(2) -0.03107(12) 0.27220(18) 0.0434(7) Uani 1 1 d . .
N15 N 0.21590(16) 0.24456(10) 0.79732(15) 0.0222(5) Uani 1 1 d . .
N16 N 0.23223(17) 0.19553(11) 0.86257(15) 0.0280(6) Uani 1 1 d . .
N17 N 0.11237(18) 0.26558(12) 0.85893(16) 0.0301(6) Uani 1 1 d . .
N18 N 0.65027(17) 0.47129(10) 0.54855(15) 0.0253(6) Uani 1 1 d . .
N19 N 0.7338(2) 0.49251(13) 0.62689(17) 0.0463(8) Uani 1 1 d . .
N20 N 0.72219(19) 0.54213(11) 0.49217(17) 0.0345(6) Uani 1 1 d . .
C1 C 0.9886(2) 0.19757(12) 0.58153(18) 0.0221(6) Uani 1 1 d . .
C2 C 1.0017(2) 0.18633(13) 0.49949(19) 0.0264(7) Uani 1 1 d . .
H2 H 0.9737 0.2160 0.4475 0.032 Uiso 1 1 calc R U
C3 C 1.0549(2) 0.13261(13) 0.49321(19) 0.0265(7) Uani 1 1 d . .
H3 H 1.0644 0.1259 0.4377 0.032 Uiso 1 1 calc R U
C4 C 1.0941(2) 0.08861(13) 0.56829(19) 0.0253(7) Uani 1 1 d . .
C5 C 1.0798(2) 0.09840(13) 0.64940(19) 0.0279(7) Uani 1 1 d . .
H5 H 1.1051 0.0676 0.7000 0.033 Uiso 1 1 calc R U
C6 C 1.0292(2) 0.15274(13) 0.65630(18) 0.0241(7) Uani 1 1 d . .
H6 H 1.0217 0.1599 0.7128 0.029 Uiso 1 1 calc R U
C7 C 1.2243(3) -0.02885(17) 0.5085(2) 0.0538(10) Uani 1 1 d . .
H7 H 1.2453 -0.0495 0.4660 0.065 Uiso 1 1 calc R U
C8 C 1.2091(3) -0.00763(16) 0.6308(3) 0.0528(10) Uani 1 1 d . .
H8 H 1.2153 -0.0078 0.6939 0.063 Uiso 1 1 calc R U
C9 C 0.8821(2) 0.25350(13) 0.64408(18) 0.0218(6) Uani 1 1 d . .
C10 C 0.8310(2) 0.19789(13) 0.64903(18) 0.0256(7) Uani 1 1 d . .
H10 H 0.8318 0.1597 0.6148 0.031 Uiso 1 1 calc R U
C11 C 0.7789(2) 0.19778(13) 0.70357(18) 0.0247(7) Uani 1 1 d . .
H11 H 0.7460 0.1592 0.7085 0.030 Uiso 1 1 calc R U
C12 C 0.77509(19) 0.25427(13) 0.75103(17) 0.0211(6) Uani 1 1 d . .
C13 C 0.8242(2) 0.31042(13) 0.74521(18) 0.0243(7) Uani 1 1 d . .
H13 H 0.8205 0.3492 0.7770 0.029 Uiso 1 1 calc R U
C14 C 0.8785(2) 0.30969(13) 0.69289(18) 0.0246(7) Uani 1 1 d . .
H14 H 0.9136 0.3478 0.6902 0.030 Uiso 1 1 calc R U
C15 C 0.6113(2) 0.23206(14) 0.85089(19) 0.0294(7) Uani 1 1 d . .
H15 H 0.5559 0.2121 0.8552 0.035 Uiso 1 1 calc R U
C16 C 0.7327(2) 0.29410(13) 0.87988(19) 0.0263(7) Uani 1 1 d . .
H16 H 0.7832 0.3265 0.9062 0.032 Uiso 1 1 calc R U
C17 C 0.9306(2) 0.31104(13) 0.53357(17) 0.0213(6) Uani 1 1 d . .
C18 C 0.8401(2) 0.34449(13) 0.48640(18) 0.0248(7) Uani 1 1 d . .
H18 H 0.7830 0.3307 0.4935 0.030 Uiso 1 1 calc R U
C19 C 0.8337(2) 0.39766(13) 0.42939(18) 0.0265(7) Uani 1 1 d . .
H19 H 0.7719 0.4201 0.3970 0.032 Uiso 1 1 calc R U
C20 C 0.9164(2) 0.41829(13) 0.41928(18) 0.0251(7) Uani 1 1 d . .
C21 C 1.0081(2) 0.38709(13) 0.46848(19) 0.0284(7) Uani 1 1 d . .
H21 H 1.0654 0.4021 0.4628 0.034 Uiso 1 1 calc R U
C22 C 1.0150(2) 0.33383(13) 0.52589(19) 0.0265(7) Uani 1 1 d . .
H22 H 1.0775 0.3127 0.5603 0.032 Uiso 1 1 calc R U
C23 C 0.9330(3) 0.52779(15) 0.2579(2) 0.0435(9) Uani 1 1 d . .
H23 H 0.9582 0.5425 0.2151 0.052 Uiso 1 1 calc R U
C24 C 0.8504(2) 0.52451(14) 0.3363(2) 0.0371(8) Uani 1 1 d . .
H24 H 0.8057 0.5341 0.3628 0.045 Uiso 1 1 calc R U
C25 C 0.4314(2) 0.19857(12) 0.52332(17) 0.0199(6) Uani 1 1 d . .
C26 C 0.5172(2) 0.18451(13) 0.51169(18) 0.0245(7) Uani 1 1 d . .
H26 H 0.5739 0.2123 0.5396 0.029 Uiso 1 1 calc R U
C27 C 0.5200(2) 0.13047(13) 0.45994(18) 0.0247(7) Uani 1 1 d . .
H27 H 0.5785 0.1213 0.4523 0.030 Uiso 1 1 calc R U
C28 C 0.4372(2) 0.08956(13) 0.41899(18) 0.0240(7) Uani 1 1 d . .
C29 C 0.3518(2) 0.10257(13) 0.42996(18) 0.0246(7) Uani 1 1 d . .
H29 H 0.2955 0.0744 0.4024 0.029 Uiso 1 1 calc R U
C30 C 0.3489(2) 0.15713(13) 0.48158(17) 0.0227(6) Uani 1 1 d . .
H30 H 0.2901 0.1663 0.4886 0.027 Uiso 1 1 calc R U
C31 C 0.4131(2) -0.05829(15) 0.3004(2) 0.0342(8) Uani 1 1 d . .
H31 H 0.3875 -0.1012 0.2820 0.041 Uiso 1 1 calc R U
C32 C 0.4945(3) 0.02688(15) 0.3142(2) 0.0442(9) Uani 1 1 d . .
H32 H 0.5381 0.0592 0.3100 0.053 Uiso 1 1 calc R U
C33 C 0.37824(19) 0.25269(12) 0.63453(17) 0.0184(6) Uani 1 1 d . .
C34 C 0.37081(19) 0.19395(13) 0.67734(17) 0.0211(6) Uani 1 1 d . .
H34 H 0.4034 0.1558 0.6704 0.025 Uiso 1 1 calc R U
C35 C 0.31651(19) 0.19110(13) 0.72946(17) 0.0212(6) Uani 1 1 d . .
H35 H 0.3095 0.1507 0.7558 0.025 Uiso 1 1 calc R U
C36 C 0.27224(19) 0.24718(12) 0.74335(17) 0.0194(6) Uani 1 1 d . .
C37 C 0.28261(19) 0.30631(13) 0.70488(17) 0.0210(6) Uani 1 1 d . .
H37 H 0.2550 0.3451 0.7169 0.025 Uiso 1 1 calc R U
C38 C 0.33344(19) 0.30878(13) 0.64882(17) 0.0205(6) Uani 1 1 d . .
H38 H 0.3377 0.3489 0.6201 0.025 Uiso 1 1 calc R U
C39 C 0.1683(2) 0.21123(15) 0.89677(19) 0.0294(7) Uani 1 1 d . .
H39 H 0.1619 0.1861 0.9448 0.035 Uiso 1 1 calc R U
C40 C 0.1448(2) 0.28480(13) 0.79666(19) 0.0253(7) Uani 1 1 d . .
H40 H 0.1208 0.3221 0.7568 0.030 Uiso 1 1 calc R U
C41 C 0.47996(19) 0.31263(12) 0.57069(18) 0.0207(6) Uani 1 1 d . .
C42 C 0.53963(19) 0.34921(13) 0.65059(18) 0.0215(6) Uani 1 1 d . .
H42 H 0.5436 0.3375 0.7109 0.026 Uiso 1 1 calc R U
C43 C 0.5935(2) 0.40244(13) 0.64388(18) 0.0225(6) Uani 1 1 d . .
H43 H 0.6338 0.4270 0.6993 0.027 Uiso 1 1 calc R U
C44 C 0.5886(2) 0.41996(12) 0.55611(18) 0.0231(6) Uani 1 1 d . .
C45 C 0.5261(2) 0.38563(13) 0.47501(19) 0.0281(7) Uani 1 1 d . .
H45 H 0.5207 0.3983 0.4145 0.034 Uiso 1 1 calc R U
C46 C 0.4717(2) 0.33292(13) 0.48211(19) 0.0265(7) Uani 1 1 d . .
H46 H 0.4282 0.3102 0.4260 0.032 Uiso 1 1 calc R U
C47 C 0.7733(3) 0.53418(16) 0.5887(2) 0.0475(10) Uani 1 1 d . .
H47 H 0.8335 0.5572 0.6259 0.057 Uiso 1 1 calc R U
C48 C 0.6462(2) 0.50200(13) 0.4709(2) 0.0303(7) Uani 1 1 d . .
H48 H 0.5947 0.4955 0.4081 0.036 Uiso 1 1 calc R U

loop_
_atom_site_aniso_label
_atom_site_aniso_U_11
_atom_site_aniso_U_22
_atom_site_aniso_U_33
_atom_site_aniso_U_23
_atom_site_aniso_U_13
_atom_site_aniso_U_12
N1 0.0265(14) 0.0251(13) 0.0247(12) 0.0050(10) 0.0166(11) 0.0045(11)
N2 0.0409(16) 0.0223(14) 0.0305(14) 0.0005(11) 0.0187(13) 0.0050(12)
N3 0.078(2) 0.0519(19) 0.0390(17) -0.0004(14) 0.0314(17) 0.0286(17)
N4 0.078(2) 0.0374(17) 0.063(2) 0.0084(15) 0.0448(19) 0.0206(16)
N5 0.0234(13) 0.0271(13) 0.0206(12) -0.0004(10) 0.0125(11) -0.0014(11)
N6 0.0227(14) 0.0315(14) 0.0274(13) 0.0025(11) 0.0123(12) -0.0017(11)
N7 0.0294(15) 0.0358(15) 0.0286(14) 0.0024(11) 0.0164(12) 0.0041(12)
N8 0.0428(17) 0.0244(14) 0.0282(14) 0.0055(11) 0.0169(13) 0.0051(12)
N9 0.0538(19) 0.0421(17) 0.0379(15) 0.0128(13) 0.0281(15) 0.0055(14)
N10 0.0545(19) 0.0351(16) 0.0343(15) 0.0093(13) 0.0169(15) 0.0034(14)
N11 0.0243(13) 0.0231(13) 0.0197(12) -0.0034(10) 0.0129(11) -0.0071(10)
N12 0.0364(15) 0.0202(13) 0.0247(13) -0.0015(10) 0.0175(12) -0.0021(11)
N13 0.0396(16) 0.0270(14) 0.0435(16) -0.0088(12) 0.0222(14) -0.0072(12)
N14 0.071(2) 0.0291(15) 0.0429(16) -0.0079(12) 0.0369(16) -0.0064(14)
N15 0.0233(13) 0.0267(13) 0.0195(12) 0.0012(10) 0.0120(11) -0.0029(11)
N16 0.0293(14) 0.0369(15) 0.0203(12) 0.0062(11) 0.0133(12) -0.0039(11)
N17 0.0282(14) 0.0413(15) 0.0269(13) -0.0073(12) 0.0177(12) -0.0065(12)
N18 0.0325(15) 0.0214(13) 0.0256(13) -0.0004(10) 0.0162(12) -0.0034(11)
N19 0.058(2) 0.0489(18) 0.0306(15) -0.0059(13) 0.0184(15) -0.0312(15)
N20 0.0420(17) 0.0282(14) 0.0414(16) 0.0005(12) 0.0260(14) -0.0084(12)
C1 0.0217(16) 0.0226(15) 0.0232(15) -0.0003(12) 0.0109(13) -0.0004(12)
C2 0.0328(18) 0.0306(17) 0.0188(14) 0.0058(12) 0.0141(14) 0.0035(14)
C3 0.0301(17) 0.0292(17) 0.0229(15) -0.0002(13) 0.0143(14) 0.0006(14)
C4 0.0317(17) 0.0219(16) 0.0237(15) -0.0010(12) 0.0135(14) -0.0008(13)
C5 0.0345(18) 0.0235(16) 0.0233(15) 0.0054(12) 0.0108(14) 0.0036(14)
C6 0.0280(17) 0.0299(17) 0.0147(14) 0.0033(12) 0.0098(13) 0.0013(13)
C7 0.076(3) 0.044(2) 0.048(2) -0.0054(18) 0.034(2) 0.021(2)
C8 0.073(3) 0.043(2) 0.052(2) 0.0162(18) 0.037(2) 0.025(2)
C9 0.0180(15) 0.0313(17) 0.0169(14) 0.0031(12) 0.0085(12) 0.0018(13)
C10 0.0277(17) 0.0293(17) 0.0226(15) -0.0047(12) 0.0137(14) -0.0033(13)
C11 0.0262(16) 0.0237(16) 0.0254(15) -0.0002(12) 0.0127(14) -0.0043(13)
C12 0.0191(15) 0.0303(16) 0.0129(13) 0.0012(12) 0.0062(12) 0.0020(12)
C13 0.0226(16) 0.0254(16) 0.0237(15) -0.0001(12) 0.0092(13) 0.0011(13)
C14 0.0236(16) 0.0282(16) 0.0228(15) 0.0012(12) 0.0110(13) -0.0032(13)
C15 0.0228(16) 0.0407(18) 0.0275(16) 0.0060(14) 0.0136(14) 0.0029(14)
C16 0.0271(17) 0.0289(17) 0.0258(16) -0.0014(13) 0.0144(14) 0.0009(13)
C17 0.0248(16) 0.0235(15) 0.0167(14) 0.0006(12) 0.0101(13) 0.0009(12)
C18 0.0215(16) 0.0293(16) 0.0239(15) -0.0007(12) 0.0103(13) 0.0002(13)
C19 0.0250(17) 0.0283(16) 0.0233(15) 0.0016(13) 0.0082(14) 0.0052(13)
C20 0.0339(18) 0.0216(16) 0.0196(15) 0.0036(12) 0.0116(14) 0.0035(13)
C21 0.0292(18) 0.0324(17) 0.0272(16) 0.0036(13) 0.0156(14) -0.0017(14)
C22 0.0243(16) 0.0302(17) 0.0254(15) 0.0045(13) 0.0114(14) 0.0030(13)
C23 0.061(2) 0.040(2) 0.0353(19) 0.0143(16) 0.0259(19) 0.0085(18)
C24 0.048(2) 0.0288(18) 0.0334(18) 0.0062(14) 0.0169(17) 0.0066(16)
C25 0.0227(16) 0.0224(15) 0.0143(13) -0.0001(11) 0.0081(13) -0.0026(12)
C26 0.0228(16) 0.0262(16) 0.0258(15) -0.0033(12) 0.0121(14) -0.0040(13)
C27 0.0236(16) 0.0273(16) 0.0294(16) -0.0007(13) 0.0175(14) -0.0004(13)
C28 0.0308(17) 0.0234(16) 0.0187(15) -0.0002(12) 0.0117(14) -0.0003(13)
C29 0.0248(16) 0.0269(16) 0.0212(15) -0.0017(12) 0.0095(13) -0.0042(13)
C30 0.0228(16) 0.0277(16) 0.0193(14) -0.0014(12) 0.0109(13) -0.0033(13)
C31 0.045(2) 0.0265(17) 0.0327(17) -0.0067(14) 0.0184(16) -0.0022(15)
C32 0.071(3) 0.0277(18) 0.051(2) -0.0074(16) 0.043(2) -0.0097(17)
C33 0.0151(14) 0.0269(16) 0.0146(13) -0.0017(11) 0.0078(12) -0.0019(12)
C34 0.0209(15) 0.0228(15) 0.0177(14) 0.0000(11) 0.0068(13) 0.0020(12)
C35 0.0245(16) 0.0233(15) 0.0161(14) 0.0007(11) 0.0091(13) -0.0030(12)
C36 0.0172(15) 0.0286(16) 0.0127(13) -0.0017(11) 0.0070(12) -0.0017(12)
C37 0.0181(15) 0.0227(15) 0.0216(14) 0.0002(12) 0.0083(13) 0.0023(12)
C38 0.0183(15) 0.0233(15) 0.0190(14) 0.0035(12) 0.0074(13) -0.0021(12)
C39 0.0259(17) 0.0443(19) 0.0215(15) 0.0002(14) 0.0136(14) -0.0067(15)
C40 0.0226(16) 0.0278(16) 0.0274(16) -0.0031(13) 0.0128(14) -0.0009(13)
C41 0.0192(15) 0.0215(15) 0.0243(15) -0.0007(12) 0.0124(13) 0.0011(12)
C42 0.0239(16) 0.0273(16) 0.0156(14) 0.0006(12) 0.0107(13) 0.0001(13)
C43 0.0228(16) 0.0233(15) 0.0206(15) -0.0027(12) 0.0089(13) -0.0006(12)
C44 0.0264(16) 0.0214(15) 0.0242(15) 0.0007(12) 0.0136(14) 0.0001(13)
C45 0.0364(19) 0.0307(17) 0.0210(15) -0.0001(12) 0.0160(14) -0.0050(14)
C46 0.0306(17) 0.0296(16) 0.0193(15) -0.0047(12) 0.0111(14) -0.0068(14)
C47 0.061(2) 0.045(2) 0.038(2) -0.0060(16) 0.0229(19) -0.0308(18)
C48 0.0354(19) 0.0286(17) 0.0307(17) 0.0054(13) 0.0183(15) 0.0016(14)

loop_
_atom_type_symbol
_atom_type_description
_atom_type_scat_dispersion_real
_atom_type_scat_dispersion_imag
_atom_type_scat_source
C C 0.0033 0.0016 'International Tables Vol C Tables 4.2.6.8 and 6.1.1.4'
H H 0.0000 0.0000 'International Tables Vol C Tables 4.2.6.8 and 6.1.1.4'
N N 0.0061 0.0033 'International Tables Vol C Tables 4.2.6.8 and 6.1.1.4'

loop_
_geom_angle_atom_site_label_1
_geom_angle_atom_site_label_2
_geom_angle_atom_site_label_3
_geom_angle
C17 N1 C1 120.5(2)
C17 N1 C9 118.5(2)
C1 N1 C9 120.8(2)
C8 N2 N3 108.7(2)
C8 N2 C4 129.8(3)
N3 N2 C4 121.4(2)
C7 N3 N2 102.5(3)
C8 N4 C7 101.9(3)
C16 N5 N6 109.9(2)
C16 N5 C12 128.5(2)
N6 N5 C12 121.6(2)
C15 N6 N5 101.6(2)
C16 N7 C15 102.0(2)
C24 N8 N9 109.5(2)
C24 N8 C20 129.1(3)
N9 N8 C20 121.4(2)
C23 N9 N8 102.1(3)
C24 N10 C23 102.1(3)
C33 N11 C25 120.3(2)
C33 N11 C41 120.8(2)
C25 N11 C41 118.9(2)
C32 N12 N13 109.0(2)
C32 N12 C28 128.9(2)
N13 N12 C28 122.2(2)
C31 N13 N12 102.2(2)
C32 N14 C31 101.4(3)
C40 N15 N16 109.5(2)
C40 N15 C36 130.0(2)
N16 N15 C36 120.5(2)
C39 N16 N15 101.6(2)
C40 N17 C39 102.1(2)
C48 N18 N19 108.5(2)
C48 N18 C44 130.0(2)
N19 N18 C44 121.2(2)
C47 N19 N18 102.2(2)
C48 N20 C47 101.6(2)
C6 C1 C2 118.4(2)
C6 C1 N1 121.3(2)
C2 C1 N1 120.3(2)
C3 C2 C1 120.8(3)
C3 C2 H2 119.6
C1 C2 H2 119.6
C2 C3 C4 119.7(3)
C2 C3 H3 120.2
C4 C3 H3 120.2
C3 C4 C5 120.1(3)
C3 C4 N2 119.5(2)
C5 C4 N2 120.4(2)
C6 C5 C4 120.0(2)
C6 C5 H5 120.0
C4 C5 H5 120.0
C5 C6 C1 121.0(3)
C5 C6 H6 119.5
C1 C6 H6 119.5
N3 C7 N4 115.4(3)
N3 C7 H7 122.3
N4 C7 H7 122.3
N4 C8 N2 111.6(3)
N4 C8 H8 124.2
N2 C8 H8 124.2
C10 C9 C14 119.3(3)
C10 C9 N1 121.2(2)
C14 C9 N1 119.6(2)
C11 C10 C9 120.4(3)
C11 C10 H10 119.8
C9 C10 H10 119.8
C10 C11 C12 119.7(3)
C10 C11 H11 120.2
C12 C11 H11 120.2
C13 C12 C11 120.4(3)
C13 C12 N5 119.5(2)
C11 C12 N5 120.1(2)
C14 C13 C12 119.6(3)
C14 C13 H13 120.2
C12 C13 H13 120.2
C13 C14 C9 120.5(3)
C13 C14 H14 119.7
C9 C14 H14 119.7
N6 C15 N7 115.8(3)
N6 C15 H15 122.1
N7 C15 H15 122.1
N7 C16 N5 110.7(3)
N7 C16 H16 124.7
N5 C16 H16 124.7
C22 C17 C18 119.2(2)
C22 C17 N1 120.4(2)
C18 C17 N1 120.4(2)
C19 C18 C17 120.0(3)
C19 C18 H18 120.0
C17 C18 H18 120.0
C20 C19 C18 120.3(3)
C20 C19 H19 119.8
C18 C19 H19 119.8
C19 C20 C21 120.4(3)
C19 C20 N8 120.2(3)
C21 C20 N8 119.4(3)
C22 C21 C20 119.4(3)
C22 C21 H21 120.3
C20 C21 H21 120.3
C21 C22 C17 120.5(3)
C21 C22 H22 119.8
C17 C22 H22 119.8
N9 C23 N10 115.3(3)
N9 C23 H23 122.3
N10 C23 H23 122.3
N10 C24 N8 111.0(3)
N10 C24 H24 124.5
N8 C24 H24 124.5
C30 C25 C26 118.8(2)
C30 C25 N11 121.5(2)
C26 C25 N11 119.8(2)
C27 C26 C25 120.5(3)
C27 C26 H26 119.8
C25 C26 H26 119.8
C26 C27 C28 120.0(3)
C26 C27 H27 120.0
C28 C27 H27 120.0
C29 C28 C27 120.4(2)
C29 C28 N12 120.6(3)
C27 C28 N12 119.0(2)
C28 C29 C30 119.5(3)
C28 C29 H29 120.2
C30 C29 H29 120.2
C29 C30 C25 120.9(3)
C29 C30 H30 119.6
C25 C30 H30 119.6
N13 C31 N14 115.7(3)
N13 C31 H31 122.1
N14 C31 H31 122.1
N14 C32 N12 111.7(3)
N14 C32 H32 124.1
N12 C32 H32 124.1
C38 C33 C34 118.9(2)
C38 C33 N11 120.6(2)
C34 C33 N11 120.5(2)
C35 C34 C33 120.5(2)
C35 C34 H34 119.7
C33 C34 H34 119.7
C34 C35 C36 120.1(2)
C34 C35 H35 120.0
C36 C35 H35 120.0
C35 C36 C37 120.0(2)
C35 C36 N15 120.4(2)
C37 C36 N15 119.7(2)
C36 C37 C38 120.0(2)
C36 C37 H37 120.0
C38 C37 H37 120.0
C37 C38 C33 120.3(2)
C37 C38 H38 119.8
C33 C38 H38 119.8
N16 C39 N17 115.8(2)
N16 C39 H39 122.1
N17 C39 H39 122.1
N17 C40 N15 111.0(2)
N17 C40 H40 124.5
N15 C40 H40 124.5
C42 C41 C46 118.1(2)
C42 C41 N11 122.3(2)
C46 C41 N11 119.5(2)
C43 C42 C41 121.2(2)
C43 C42 H42 119.4
C41 C42 H42 119.4
C42 C43 C44 120.0(2)
C42 C43 H43 120.0
C44 C43 H43 120.0
C45 C44 C43 119.5(3)
C45 C44 N18 119.4(2)
C43 C44 N18 121.0(2)
C46 C45 C44 120.1(3)
C46 C45 H45 119.9
C44 C45 H45 119.9
C45 C46 C41 120.9(3)
C45 C46 H46 119.5
C41 C46 H46 119.5
N19 C47 N20 115.7(3)
N19 C47 H47 122.1
N20 C47 H47 122.1
N20 C48 N18 111.9(3)
N20 C48 H48 124.0
N18 C48 H48 124.0

loop_
_geom_bond_atom_site_label_1
_geom_bond_atom_site_label_2
_geom_bond_distance
N1 C17 1.423(3)
N1 C1 1.428(3)
N1 C9 1.429(3)
N2 C8 1.335(4)
N2 N3 1.357(3)
N2 C4 1.434(3)
N3 C7 1.322(4)
N4 C8 1.319(4)
N4 C7 1.347(4)
N5 C16 1.349(3)
N5 N6 1.362(3)
N5 C12 1.428(3)
N6 C15 1.329(3)
N7 C16 1.325(3)
N7 C15 1.364(4)
N8 C24 1.340(4)
N8 N9 1.364(3)
N8 C20 1.427(3)
N9 C23 1.325(4)
N10 C24 1.325(4)
N10 C23 1.362(4)
N11 C33 1.423(3)
N11 C25 1.426(3)
N11 C41 1.428(3)
N12 C32 1.342(4)
N12 N13 1.362(3)
N12 C28 1.441(3)
N13 C31 1.326(3)
N14 C32 1.325(4)
N14 C31 1.362(4)
N15 C40 1.339(3)
N15 N16 1.374(3)
N15 C36 1.432(3)
N16 C39 1.324(3)
N17 C40 1.325(3)
N17 C39 1.358(4)
N18 C48 1.346(3)
N18 N19 1.374(3)
N18 C44 1.435(3)
N19 C47 1.321(4)
N20 C48 1.317(4)
N20 C47 1.366(4)
C1 C6 1.396(3)
C1 C2 1.400(3)
C2 C3 1.384(4)
C2 H2 0.9500
C3 C4 1.387(4)
C3 H3 0.9500
C4 C5 1.391(3)
C5 C6 1.375(4)
C5 H5 0.9500
C6 H6 0.9500
C7 H7 0.9500
C8 H8 0.9500
C9 C10 1.390(4)
C9 C14 1.394(4)
C10 C11 1.385(3)
C10 H10 0.9500
C11 C12 1.388(3)
C11 H11 0.9500
C12 C13 1.387(4)
C13 C14 1.384(3)
C13 H13 0.9500
C14 H14 0.9500
C15 H15 0.9500
C16 H16 0.9500
C17 C22 1.396(4)
C17 C18 1.397(4)
C18 C19 1.383(4)
C18 H18 0.9500
C19 C20 1.379(4)
C19 H19 0.9500
C20 C21 1.391(4)
C21 C22 1.387(4)
C21 H21 0.9500
C22 H22 0.9500
C23 H23 0.9500
C24 H24 0.9500
C25 C30 1.395(3)
C25 C26 1.400(4)
C26 C27 1.382(3)
C26 H26 0.9500
C27 C28 1.391(4)
C27 H27 0.9500
C28 C29 1.385(4)
C29 C30 1.389(3)
C29 H29 0.9500
C30 H30 0.9500
C31 H31 0.9500
C32 H32 0.9500
C33 C38 1.395(3)
C33 C34 1.404(3)
C34 C35 1.382(3)
C34 H34 0.9500
C35 C36 1.388(3)
C35 H35 0.9500
C36 C37 1.390(3)
C37 C38 1.391(3)
C37 H37 0.9500
C38 H38 0.9500
C39 H39 0.9500
C40 H40 0.9500
C41 C42 1.389(3)
C41 C46 1.399(3)
C42 C43 1.385(4)
C42 H42 0.9500
C43 C44 1.389(3)
C43 H43 0.9500
C44 C45 1.387(4)
C45 C46 1.384(4)
C45 H45 0.9500
C46 H46 0.9500
C47 H47 0.9500
C48 H48 0.9500

loop_
_geom_hbond_atom_site_label_D
_geom_hbond_atom_site_label_H
_geom_hbond_atom_site_label_A
_geom_hbond_distance_DH
_geom_hbond_distance_HA
_geom_hbond_distance_DA
_geom_hbond_angle_DHA
_geom_hbond_site_symmetry_A
C8 H8 N19 0.95 2.56 3.497(4) 169.5 2_746
C16 H16 N4 0.95 2.60 3.222(4) 123.3 2_756
C27 H27 N7 0.95 2.61 3.165(4) 117.5 4_565
C31 H31 N6 0.95 2.50 3.413(4) 162.3 3_656
C37 H37 N10 0.95 2.64 3.572(4) 165.9 3_666
C40 H40 N10 0.95 2.45 3.303(4) 150.0 3_666
C46 H46 N16 0.95 2.64 3.267(4) 124.0 4_565
C48 H48 N14 0.95 2.59 3.479(4) 155.9 2_655

loop_
_geom_torsion_atom_site_label_1
_geom_torsion_atom_site_label_2
_geom_torsion_atom_site_label_3
_geom_torsion_atom_site_label_4
_geom_torsion
C8 N2 N3 C7 0.9(4)
C4 N2 N3 C7 177.4(3)
C16 N5 N6 C15 0.3(3)
C12 N5 N6 C15 -178.2(2)
C24 N8 N9 C23 0.3(3)
C20 N8 N9 C23 179.4(3)
C32 N12 N13 C31 0.2(3)
C28 N12 N13 C31 -179.3(2)
C40 N15 N16 C39 -0.4(3)
C36 N15 N16 C39 179.0(2)
C48 N18 N19 C47 -0.5(3)
C44 N18 N19 C47 174.2(3)
C17 N1 C1 C6 154.8(2)
C9 N1 C1 C6 -30.8(4)
C17 N1 C1 C2 -23.9(4)
C9 N1 C1 C2 150.4(2)
C6 C1 C2 C3 -1.0(4)
N1 C1 C2 C3 177.8(3)
C1 C2 C3 C4 1.3(4)
C2 C3 C4 C5 0.1(4)
C2 C3 C4 N2 -177.4(3)
C8 N2 C4 C3 169.1(3)
N3 N2 C4 C3 -6.6(4)
C8 N2 C4 C5 -8.4(5)
N3 N2 C4 C5 175.9(3)
C3 C4 C5 C6 -1.8(4)
N2 C4 C5 C6 175.7(3)
C4 C5 C6 C1 2.1(4)
C2 C1 C6 C5 -0.7(4)
N1 C1 C6 C5 -179.5(3)
N2 N3 C7 N4 -0.4(4)
C8 N4 C7 N3 -0.2(5)
C7 N4 C8 N2 0.8(4)
N3 N2 C8 N4 -1.1(4)
C4 N2 C8 N4 -177.2(3)
C17 N1 C9 C10 138.7(3)
C1 N1 C9 C10 -35.8(4)
C17 N1 C9 C14 -40.2(3)
C1 N1 C9 C14 145.3(2)
C14 C9 C10 C11 -1.4(4)
N1 C9 C10 C11 179.7(2)
C9 C10 C11 C12 2.1(4)
C10 C11 C12 C13 -0.9(4)
C10 C11 C12 N5 178.8(2)
C16 N5 C12 C13 -24.6(4)
N6 N5 C12 C13 153.7(2)
C16 N5 C12 C11 155.7(3)
N6 N5 C12 C11 -26.1(4)
C11 C12 C13 C14 -1.0(4)
N5 C12 C13 C14 179.3(2)
C12 C13 C14 C9 1.7(4)
C10 C9 C14 C13 -0.5(4)
N1 C9 C14 C13 178.4(2)
N5 N6 C15 N7 -0.4(3)
C16 N7 C15 N6 0.3(3)
C15 N7 C16 N5 -0.1(3)
N6 N5 C16 N7 -0.2(3)
C12 N5 C16 N7 178.3(2)
C1 N1 C17 C22 -44.1(4)
C9 N1 C17 C22 141.4(3)
C1 N1 C17 C18 135.7(3)
C9 N1 C17 C18 -38.8(3)
C22 C17 C18 C19 3.0(4)
N1 C17 C18 C19 -176.9(2)
C17 C18 C19 C20 -0.5(4)
C18 C19 C20 C21 -1.9(4)
C18 C19 C20 N8 176.9(2)
C24 N8 C20 C19 34.0(4)
N9 N8 C20 C19 -144.9(3)
C24 N8 C20 C21 -147.1(3)
N9 N8 C20 C21 33.9(4)
C19 C20 C21 C22 1.8(4)
N8 C20 C21 C22 -177.1(2)
C20 C21 C22 C17 0.8(4)
C18 C17 C22 C21 -3.1(4)
N1 C17 C22 C21 176.7(2)
N8 N9 C23 N10 0.0(4)
C24 N10 C23 N9 -0.3(4)
C23 N10 C24 N8 0.4(3)
N9 N8 C24 N10 -0.5(4)
C20 N8 C24 N10 -179.5(3)
C33 N11 C25 C30 36.2(3)
C41 N11 C25 C30 -143.7(2)
C33 N11 C25 C26 -144.2(2)
C41 N11 C25 C26 35.9(3)
C30 C25 C26 C27 -0.1(4)
N11 C25 C26 C27 -179.7(2)
C25 C26 C27 C28 0.0(4)
C26 C27 C28 C29 -0.2(4)
C26 C27 C28 N12 178.6(2)
C32 N12 C28 C29 151.3(3)
N13 N12 C28 C29 -29.3(4)
C32 N12 C28 C27 -27.4(4)
N13 N12 C28 C27 151.9(3)
C27 C28 C29 C30 0.5(4)
N12 C28 C29 C30 -178.2(2)
C28 C29 C30 C25 -0.7(4)
C26 C25 C30 C29 0.5(4)
N11 C25 C30 C29 -179.9(2)
N12 N13 C31 N14 -0.5(3)
C32 N14 C31 N13 0.7(4)
C31 N14 C32 N12 -0.5(4)
N13 N12 C32 N14 0.3(4)
C28 N12 C32 N14 179.7(3)
C25 N11 C33 C38 -148.5(2)
C41 N11 C33 C38 31.4(4)
C25 N11 C33 C34 30.7(3)
C41 N11 C33 C34 -149.3(2)
C38 C33 C34 C35 2.7(4)
N11 C33 C34 C35 -176.6(2)
C33 C34 C35 C36 -2.7(4)
C34 C35 C36 C37 -0.1(4)
C34 C35 C36 N15 -180.0(2)
C40 N15 C36 C35 -157.8(3)
N16 N15 C36 C35 23.0(3)
C40 N15 C36 C37 22.3(4)
N16 N15 C36 C37 -156.9(2)
C35 C36 C37 C38 2.9(4)
N15 C36 C37 C38 -177.2(2)
C36 C37 C38 C33 -3.0(4)
C34 C33 C38 C37 0.2(4)
N11 C33 C38 C37 179.5(2)
N15 N16 C39 N17 0.3(3)
C40 N17 C39 N16 -0.1(3)
C39 N17 C40 N15 -0.2(3)
N16 N15 C40 N17 0.4(3)
C36 N15 C40 N17 -178.9(2)
C33 N11 C41 C42 44.2(4)
C25 N11 C41 C42 -135.9(3)
C33 N11 C41 C46 -137.5(2)
C25 N11 C41 C46 42.4(3)
C46 C41 C42 C43 -3.1(4)
N11 C41 C42 C43 175.2(2)
C41 C42 C43 C44 -0.2(4)
C42 C43 C44 C45 2.9(4)
C42 C43 C44 N18 -174.6(2)
C48 N18 C44 C45 14.0(4)
N19 N18 C44 C45 -159.4(3)
C48 N18 C44 C43 -168.6(3)
N19 N18 C44 C43 18.1(4)
C43 C44 C45 C46 -2.2(4)
N18 C44 C45 C46 175.3(3)
C44 C45 C46 C41 -1.2(4)
C42 C41 C46 C45 3.8(4)
N11 C41 C46 C45 -174.6(2)
N18 N19 C47 N20 0.4(4)
C48 N20 C47 N19 -0.2(4)
C47 N20 C48 N18 -0.2(3)
N19 N18 C48 N20 0.4(3)
C44 N18 C48 N20 -173.6(3)
